data_7243106
loop_
_publ_author_name
'Wilson, Rachel L.'
'Macdonald, Thomas J.'
'Lin, Chieh-Ting'
'Xu, Shengda'
'Taylor, Alaric'
'Knapp, Caroline E.'
'Guldin, Stefan'
'McLachlan, Martyn A.'
'Carmalt, Claire J.'
'Blackman, Chris S.'

_publ_section_title
;
 Chemical vapour deposition (CVD) of nickel oxide using the novel nickel
 dialkylaminoalkoxide precursor [Ni(dmamp&#x2032;)2] (dmamp&#x2032; =
 2-dimethylamino-2-methyl-1-propanolate)
;
_journal_issue 36
_journal_name_full 'RSC Advances'
_journal_page_first 22199
_journal_page_last 22205
_journal_paper_doi 10.1039/D1RA03263A
_journal_volume 11
_journal_year 2021
_chemical_formula_moiety 'C12 H28 N2 Ni O2'
_chemical_formula_sum 'C12 H28 N2 Ni O2'
_chemical_formula_weight 291.07
_chemical_name_systematic 'Nickel bisdimetylaminopropanoto'
_chemical_properties_physical Air-sensitive,Moisture-sensitive
_space_group_crystal_system orthorhombic
_space_group_IT_number 61
_space_group_name_Hall '-P 2ac 2ab'
_space_group_name_H-M_alt 'P b c a'
_atom_sites_solution_hydrogens difmap
_atom_sites_solution_primary iterative
_audit_creation_date 2020-01-17
_audit_creation_method
;
Olex2 1.2
(compiled 2018.05.29 svn.r3508 for OlexSys, GUI svn.r5506)
;
_audit_update_record
;
2020-01-17 deposited with the CCDC.	2021-06-15 downloaded from the CCDC.
;
_cell_angle_alpha 90
_cell_angle_beta 90
_cell_angle_gamma 90
_cell_formula_units_Z 4
_cell_length_a 7.29170(10)
_cell_length_b 10.68490(10)
_cell_length_c 17.7929(2)
_cell_measurement_reflns_used 11656
_cell_measurement_temperature 150.5(7)
_cell_measurement_theta_max 74.1190
_cell_measurement_theta_min 7.8320
_cell_volume 1386.26(3)
_computing_cell_refinement 'CrysAlisPro 1.171.40.57a (Rigaku OD, 2019)'
_computing_data_collection 'CrysAlisPro 1.171.40.57a (Rigaku OD, 2019)'
_computing_data_reduction 'CrysAlisPro 1.171.40.57a (Rigaku OD, 2019)'
_computing_molecular_graphics 'Olex2 (Dolomanov et al., 2009)'
_computing_publication_material 'Olex2 (Dolomanov et al., 2009)'
_computing_structure_refinement 'ShelXL (Sheldrick, 2015)'
_computing_structure_solution 'olex2.solve (Bourhis et al., 2015)'
_diffrn_ambient_environment N~2~
_diffrn_ambient_temperature 150.5(7)
_diffrn_detector 'CCD plate'
_diffrn_detector_area_resol_mean 5.2031
_diffrn_detector_type Atlas
_diffrn_measured_fraction_theta_full 0.996
_diffrn_measured_fraction_theta_max 0.994
_diffrn_measurement_details
;
List of Runs (angles in degrees, time in seconds):

  # Type    Start    End  Width  t~exp~   \w     \q     \k     \f   Frames
#--------------------------------------------------------------------------
  1  \w    -41.00 -14.00   1.00    1.00    --  -42.62 -57.00  30.00   27
  2  \w    -60.00 -26.00   1.00    1.00    --  -42.62 -38.00 120.00   34
  3  \w    -71.00 -10.00   1.00    1.00    --  -42.62 -77.00 120.00   61
  4  \w    -85.00 -58.00   1.00    1.00    --  -42.62 -57.00  30.00   27
  5  \w   -111.00 -10.00   1.00    1.00    --  -42.62 -77.00 -60.00  101
  6  \w    -43.00 -18.00   1.00    1.00    --  -42.62 -38.00-120.00   25
  7  \w    -69.00 -10.00   1.00    1.00    --  -42.62 -77.00-150.00   59
  8  \w      1.00  63.00   1.00    1.00    --   42.62 -99.00-120.00   62
  9  \w     36.00 136.00   1.00    1.88    --  107.94 -61.00 -30.00  100
 10  \w     78.00 104.00   1.00    1.88    --  107.94 -95.00  30.00   26
 11  \w     26.00 106.00   1.00    1.88    --  107.94 -95.00 -60.00   80
 12  \w     35.00 114.00   1.00    1.88    --  107.94-125.00-180.00   79
 13  \w     34.00 106.00   1.00    1.88    --  107.94 -95.00-150.00   72
 14  \w     24.00  84.00   1.00    1.00    --   42.62-125.00  30.00   60
 15  \w      1.00  57.00   1.00    1.00    --   42.62 -99.00 150.00   56
 16  \w     79.00 105.00   1.00    1.88    --  107.94  61.00 120.00   26
 17  \w     77.00 172.00   1.00    1.88    --  107.94  74.00 170.25   95
 18  \w    132.00 173.00   1.00    1.88    --  107.94  77.00  30.00   41
 19  \w    147.00 176.00   1.00    1.88    --  107.94  61.00 -60.00   29
 20  \w    153.00 178.00   1.00    1.88    --  107.94  61.00-120.00   25
 21  \w     79.00 164.00   1.00    1.88    --  107.94  61.00 -90.00   85
 22  \w     79.00 106.00   1.00    1.88    --  107.94  61.00-120.00   27
 23  \w     79.00 173.00   1.00    1.88    --  107.94  61.00-141.85   94
 24  \w     79.00 105.00   1.00    1.88    --  107.94  61.00   0.00   26
 25  \w     80.00 105.00   1.00    1.88    --  107.94  61.00  30.00   25
 26  \w     79.00 128.00   1.00    1.88    --  107.94  61.00  60.00   49
 27  \w     75.00 176.00   1.00    1.88    --  107.94  77.00   0.00  101
 28  \w     82.00 109.00   1.00    1.88    --  107.94  61.00 -60.00   27
 29  \w     75.00 101.00   1.00    1.88    --  107.94  77.00 -90.00   26
 30  \w     76.00 157.00   1.00    1.88    --  107.94  73.00 -36.61   81
 31  \w     78.00 105.00   1.00    1.88    --  107.94  77.00-180.00   27
 32  \w     75.00 101.00   1.00    1.88    --  107.94  77.00-150.00   26
 33  \w     75.00 101.00   1.00    1.88    --  107.94  77.00-120.00   26
 34  \w     75.00 126.00   1.00    1.88    --  107.94  77.00 -60.00   51
 35  \w     79.00 105.00   1.00    1.88    --  107.94  62.00  11.05   26
 36  \w     75.00 101.00   1.00    1.88    --  107.94  77.00  30.00   26
 37  \w     75.00 102.00   1.00    1.88    --  107.94  77.00  60.00   27
 38  \w     79.00 139.00   1.00    1.88    --  107.94  61.00  90.00   60
 39  \w     80.00 178.00   1.00    1.88    --  107.94  62.00 105.87   98
 40  \w     79.00 114.00   1.00    1.88    --  107.94  61.00 150.00   35
 41  \w     76.00 140.00   1.00    1.88    --  107.94  77.00 150.00   64
 42  \w     76.00 102.00   1.00    1.88    --  107.94  77.00 120.00   26
 43  \w     76.00 101.00   1.00    1.88    --  107.94  77.00 -30.00   25
 44  \w    -65.00  31.00   1.00    1.00    --  -42.62  38.00  60.00   96
 45  \w   -106.00 -61.00   1.00    1.00    --  -42.62 -38.00-120.00   45
 46  \w   -118.00 -10.00   1.00    1.00    --  -42.62 -77.00  30.00  108
 47  \w   -111.00 -79.00   1.00    1.00    --  -42.62 -38.00 120.00   32
 48  \w   -119.00 -88.00   1.00    1.00    --  -42.62 -77.00 120.00   31
;
_diffrn_measurement_device 'four-circle diffractometer'
_diffrn_measurement_device_type 'SuperNova, Dual, Cu at home/near, Atlas'
_diffrn_measurement_method '\w scans'
_diffrn_orient_matrix_type 'CrysAlisPro convention (1999,Acta A55,543-557)'
_diffrn_orient_matrix_UB_11 -0.0599122000
_diffrn_orient_matrix_UB_12 -0.0763341000
_diffrn_orient_matrix_UB_13 0.0692205000
_diffrn_orient_matrix_UB_21 0.0842476000
_diffrn_orient_matrix_UB_22 -0.1187191000
_diffrn_orient_matrix_UB_23 -0.0349657000
_diffrn_orient_matrix_UB_31 0.1842223000
_diffrn_orient_matrix_UB_32 0.0295340000
_diffrn_orient_matrix_UB_33 0.0385066000
_diffrn_radiation_monochromator mirror
_diffrn_radiation_probe x-ray
_diffrn_radiation_type CuK\a
_diffrn_radiation_wavelength 1.54184
_diffrn_reflns_av_R_equivalents 0.0227
_diffrn_reflns_av_unetI/netI 0.0078
_diffrn_reflns_Laue_measured_fraction_full 0.996
_diffrn_reflns_Laue_measured_fraction_max 0.994
_diffrn_reflns_limit_h_max 9
_diffrn_reflns_limit_h_min -8
_diffrn_reflns_limit_k_max 13
_diffrn_reflns_limit_k_min -13
_diffrn_reflns_limit_l_max 22
_diffrn_reflns_limit_l_min -22
_diffrn_reflns_number 19513
_diffrn_reflns_point_group_measured_fraction_full 0.996
_diffrn_reflns_point_group_measured_fraction_max 0.994
_diffrn_reflns_theta_full 67.684
_diffrn_reflns_theta_max 74.487
_diffrn_reflns_theta_min 7.857
_diffrn_source 'micro-focus sealed X-ray tube'
_diffrn_source_type 'SuperNova (Cu) X-ray Source'
_exptl_absorpt_coefficient_mu 1.965
_exptl_absorpt_correction_T_max 1.000
_exptl_absorpt_correction_T_min 0.746
_exptl_absorpt_correction_type gaussian
_exptl_absorpt_process_details
;
CrysAlisPro 1.171.40.57a (Rigaku Oxford Diffraction, 2019)
Numerical absorption correction based on gaussian integration over
			a multifaceted crystal model
Empirical absorption correction using spherical harmonics,
 implemented in SCALE3 ABSPACK scaling algorithm.
;
_exptl_crystal_colour green
_exptl_crystal_colour_primary green
_exptl_crystal_density_diffrn 1.395
_exptl_crystal_description block
_exptl_crystal_F_000 632
_exptl_crystal_preparation 'reaction of nickel chloride with Na salt of DMAP'
_exptl_crystal_recrystallization_method 'crystallised from THF'
_exptl_crystal_size_max 0.141
_exptl_crystal_size_mid 0.128
_exptl_crystal_size_min 0.064
_refine_diff_density_max 0.353
_refine_diff_density_min -0.195
_refine_diff_density_rms 0.038
_refine_ls_extinction_method none
_refine_ls_goodness_of_fit_ref 1.094
_refine_ls_hydrogen_treatment refall
_refine_ls_matrix_type full
_refine_ls_number_parameters 135
_refine_ls_number_reflns 1410
_refine_ls_number_restraints 0
_refine_ls_restrained_S_all 1.094
_refine_ls_R_factor_all 0.0224
_refine_ls_R_factor_gt 0.0209
_refine_ls_shift/su_max 0.001
_refine_ls_shift/su_mean 0.000
_refine_ls_structure_factor_coef Fsqd
_refine_ls_weighting_details 'w=1/[\s^2^(Fo^2^)+(0.0313P)^2^+0.3982P] where P=(Fo^2^+2Fc^2^)/3'
_refine_ls_weighting_scheme calc
_refine_ls_wR_factor_gt 0.0566
_refine_ls_wR_factor_ref 0.0582
_reflns_Friedel_coverage 0.000
_reflns_number_gt 1314
_reflns_number_total 1410
_reflns_threshold_expression 'I > 2\s(I)'
_cod_data_source_file d1ra03263a2.cif
_cod_data_source_block xstr0754
_cod_database_code 7243106
_shelx_shelxl_version_number 2014/7
_chemical_oxdiff_formula 'Ni N2 C12 O2'
_chemical_oxdiff_usercomment 'Ni(dmamp)2 RW15 in THF'
_shelx_space_group_comment
;
The symmetry employed for this shelxl refinement is uniquely defined
by the following loop, which should always be used as a source of
symmetry information in preference to the above space-group names.
They are only intended as comments.
;
_reflns_odcompleteness_completeness 99.73
_reflns_odcompleteness_iscentric 1
_reflns_odcompleteness_theta 66.97
_olex2_refinement_description
;
;
_olex2_exptl_crystal_mounting_method 'mounted on a nylon loop'
_olex2_submission_original_sample_id xstr0754
_olex2_submission_special_instructions 'No special instructions were received'
_oxdiff_exptl_absorpt_empirical_details
;
Empirical correction (ABSPACK) includes:
- Absorption correction using spherical harmonics
- Frame scaling
;
_oxdiff_exptl_absorpt_empirical_full_max 1.239
_oxdiff_exptl_absorpt_empirical_full_min 0.879

loop_
_space_group_symop_operation_xyz
'x, y, z'
'-x+1/2, -y, z+1/2'
'-x, y+1/2, -z+1/2'
'x+1/2, -y+1/2, -z'
'-x, -y, -z'
'x-1/2, y, -z-1/2'
'x, -y-1/2, z-1/2'
'-x-1/2, y-1/2, z'

loop_
_atom_site_label
_atom_site_type_symbol
_atom_site_fract_x
_atom_site_fract_y
_atom_site_fract_z
_atom_site_U_iso_or_equiv
_atom_site_adp_type
_atom_site_occupancy
_atom_site_site_symmetry_order
_atom_site_calc_flag
_atom_site_refinement_flags_posn
_atom_site_refinement_flags_adp
_atom_site_refinement_flags_occupancy
_atom_site_disorder_assembly
_atom_site_disorder_group
Ni1 Ni 0.5000 0.5000 0.5000 0.01341(11) Uani 1 2 d S T P . .
O1 O 0.42286(11) 0.33909(6) 0.51972(4) 0.02096(17) Uani 1 1 d . . . . .
N1 N 0.54181(12) 0.44988(8) 0.39575(4) 0.01500(18) Uani 1 1 d . . . . .
C1 C 0.41816(14) 0.33640(9) 0.38464(5) 0.0171(2) Uani 1 1 d . . . . .
C2 C 0.44161(16) 0.26084(9) 0.45713(6) 0.0201(2) Uani 1 1 d . . . . .
H2A H 0.5625(19) 0.2186(13) 0.4564(7) 0.022(3) Uiso 1 1 d . . . . .
H2B H 0.3469(19) 0.1932(13) 0.4570(7) 0.025(3) Uiso 1 1 d . . . . .
C3 C 0.21874(15) 0.38052(11) 0.37904(6) 0.0238(2) Uani 1 1 d . . . . .
H3A H 0.189(2) 0.4413(13) 0.4180(8) 0.028(3) Uiso 1 1 d . . . . .
H3B H 0.1928(19) 0.4182(13) 0.3304(8) 0.030(3) Uiso 1 1 d . . . . .
H3C H 0.142(2) 0.3093(14) 0.3868(8) 0.035(4) Uiso 1 1 d . . . . .
C4 C 0.46966(16) 0.25846(11) 0.31558(7) 0.0235(2) Uani 1 1 d . . . . .
H4A H 0.591(2) 0.2208(14) 0.3196(8) 0.038(4) Uiso 1 1 d . . . . .
H4B H 0.384(2) 0.1906(14) 0.3101(8) 0.032(3) Uiso 1 1 d . . . . .
H4C H 0.470(2) 0.3056(15) 0.2697(9) 0.033(4) Uiso 1 1 d . . . . .
C5 C 0.50666(15) 0.55043(11) 0.34048(6) 0.0214(2) Uani 1 1 d . . . . .
H5A H 0.5203(17) 0.5191(14) 0.2890(10) 0.026(4) Uiso 1 1 d . . . . .
H5B H 0.593(2) 0.6166(13) 0.3489(8) 0.029(3) Uiso 1 1 d . . . . .
H5C H 0.384(2) 0.5829(12) 0.3472(7) 0.026(3) Uiso 1 1 d . . . . .
C6 C 0.74024(14) 0.41801(10) 0.39035(6) 0.0213(2) Uani 1 1 d . . . . .
H6A H 0.809(2) 0.4872(13) 0.4088(8) 0.028(4) Uiso 1 1 d . . . . .
H6B H 0.7734(19) 0.4043(12) 0.3368(8) 0.027(3) Uiso 1 1 d . . . . .
H6C H 0.768(2) 0.3453(13) 0.4202(7) 0.027(3) Uiso 1 1 d . . . . .

loop_
_atom_site_aniso_label
_atom_site_aniso_U_11
_atom_site_aniso_U_22
_atom_site_aniso_U_33
_atom_site_aniso_U_23
_atom_site_aniso_U_13
_atom_site_aniso_U_12
Ni1 0.01597(16) 0.01228(16) 0.01198(16) -0.00003(8) 0.00124(8) -0.00124(8)
O1 0.0308(4) 0.0163(3) 0.0158(3) -0.0012(3) 0.0032(3) -0.0049(3)
N1 0.0165(4) 0.0139(4) 0.0146(4) 0.0008(3) 0.0001(3) 0.0002(3)
C1 0.0185(5) 0.0159(4) 0.0170(5) -0.0021(4) 0.0006(4) -0.0021(4)
C2 0.0275(5) 0.0152(4) 0.0176(5) -0.0005(4) 0.0024(4) -0.0020(4)
C3 0.0185(5) 0.0271(6) 0.0259(5) -0.0029(4) -0.0024(4) -0.0016(4)
C4 0.0299(6) 0.0213(5) 0.0193(5) -0.0049(4) 0.0017(4) -0.0022(4)
C5 0.0306(6) 0.0172(5) 0.0163(5) 0.0033(4) -0.0010(4) 0.0002(4)
C6 0.0163(5) 0.0266(6) 0.0209(5) -0.0005(4) 0.0022(4) 0.0000(4)

loop_
_atom_type_symbol
_atom_type_description
_atom_type_scat_dispersion_real
_atom_type_scat_dispersion_imag
_atom_type_scat_source
C C 0.0181 0.0091 'International Tables Vol C Tables 4.2.6.8 and 6.1.1.4'
H H 0.0000 0.0000 'International Tables Vol C Tables 4.2.6.8 and 6.1.1.4'
N N 0.0311 0.0180 'International Tables Vol C Tables 4.2.6.8 and 6.1.1.4'
Ni Ni -3.0029 0.5091 'International Tables Vol C Tables 4.2.6.8 and 6.1.1.4'
O O 0.0492 0.0322 'International Tables Vol C Tables 4.2.6.8 and 6.1.1.4'

loop_
_exptl_crystal_face_index_h
_exptl_crystal_face_index_k
_exptl_crystal_face_index_l
_exptl_crystal_face_perp_dist
2 6 4 0.0534
-3 5 -3 0.0577
4 -3 4 0.0649
1 -7 0 0.0558
-2 -6 -4 0.0649
-1 1 11 0.0353
0 -1 -11 0.0279
1 0 -11 0.0299
1 1 11 0.0452
5 1 2 0.0680
-4 -1 7 0.0609
-2 -1 -10 0.0423
-5 -1 -2 0.0664
3 4 -6 0.0469
-2 2 -10 0.0361
-3 3 8 0.0493
1 4 10 0.0446
1 -4 -9 0.0418

loop_
_geom_angle_atom_site_label_1
_geom_angle_atom_site_label_2
_geom_angle_atom_site_label_3
_geom_angle
_geom_angle_site_symmetry_1
_geom_angle_site_symmetry_3
_geom_angle_publ_flag
O1 Ni1 O1 180.0 . 5_666 ?
O1 Ni1 N1 88.43(3) 5_666 5_666 ?
O1 Ni1 N1 91.57(3) . 5_666 ?
O1 Ni1 N1 91.57(3) 5_666 . ?
O1 Ni1 N1 88.43(3) . . ?
N1 Ni1 N1 180.00(5) 5_666 . ?
C2 O1 Ni1 112.10(6) . . ?
C1 N1 Ni1 104.41(6) . . ?
C5 N1 Ni1 113.89(7) . . ?
C5 N1 C1 112.91(8) . . ?
C5 N1 C6 106.95(8) . . ?
C6 N1 Ni1 105.98(6) . . ?
C6 N1 C1 112.61(8) . . ?
N1 C1 C2 104.13(8) . . ?
N1 C1 C3 108.98(8) . . ?
N1 C1 C4 113.07(8) . . ?
C2 C1 C3 108.84(8) . . ?
C4 C1 C2 111.22(8) . . ?
C4 C1 C3 110.37(9) . . ?
O1 C2 C1 110.15(8) . . ?
O1 C2 H2A 111.7(8) . . ?
O1 C2 H2B 111.5(8) . . ?
C1 C2 H2A 109.2(8) . . ?
C1 C2 H2B 107.6(8) . . ?
H2A C2 H2B 106.6(11) . . ?
C1 C3 H3A 111.8(9) . . ?
C1 C3 H3B 111.7(8) . . ?
C1 C3 H3C 107.7(9) . . ?
H3A C3 H3B 108.2(11) . . ?
H3A C3 H3C 107.2(12) . . ?
H3B C3 H3C 110.0(12) . . ?
C1 C4 H4A 112.8(9) . . ?
C1 C4 H4B 109.4(9) . . ?
C1 C4 H4C 113.4(9) . . ?
H4A C4 H4B 106.5(13) . . ?
H4A C4 H4C 106.2(12) . . ?
H4B C4 H4C 108.1(12) . . ?
N1 C5 H5A 110.8(9) . . ?
N1 C5 H5B 108.4(8) . . ?
N1 C5 H5C 109.8(8) . . ?
H5A C5 H5B 109.3(12) . . ?
H5A C5 H5C 109.4(11) . . ?
H5B C5 H5C 109.0(11) . . ?
N1 C6 H6A 108.0(9) . . ?
N1 C6 H6B 109.4(8) . . ?
N1 C6 H6C 110.8(9) . . ?
H6A C6 H6B 108.6(11) . . ?
H6A C6 H6C 109.0(11) . . ?
H6B C6 H6C 111.0(11) . . ?

loop_
_geom_bond_atom_site_label_1
_geom_bond_atom_site_label_2
_geom_bond_distance
_geom_bond_site_symmetry_2
_geom_bond_publ_flag
Ni1 O1 1.8427(7) . ?
Ni1 O1 1.8427(7) 5_666 ?
Ni1 N1 1.9545(8) 5_666 ?
Ni1 N1 1.9546(8) . ?
O1 C2 1.3992(12) . ?
N1 C1 1.5239(12) . ?
N1 C5 1.4788(13) . ?
N1 C6 1.4896(13) . ?
C1 C2 1.5313(14) . ?
C1 C3 1.5319(14) . ?
C1 C4 1.5311(14) . ?
C2 H2A 0.990(14) . ?
C2 H2B 1.000(14) . ?
C3 H3A 0.975(14) . ?
C3 H3B 0.974(14) . ?
C3 H3C 0.956(16) . ?
C4 H4A 0.974(16) . ?
C4 H4B 0.961(15) . ?
C4 H4C 0.960(16) . ?
C5 H5A 0.980(18) . ?
C5 H5B 0.960(15) . ?
C5 H5C 0.966(14) . ?
C6 H6A 0.950(15) . ?
C6 H6B 0.994(13) . ?
C6 H6C 0.964(14) . ?

loop_
_geom_torsion_atom_site_label_1
_geom_torsion_atom_site_label_2
_geom_torsion_atom_site_label_3
_geom_torsion_atom_site_label_4
_geom_torsion
_geom_torsion_site_symmetry_1
_geom_torsion_site_symmetry_2
_geom_torsion_site_symmetry_3
_geom_torsion_site_symmetry_4
_geom_torsion_publ_flag
Ni1 O1 C2 C1 -30.72(10) . . . . ?
Ni1 N1 C1 C2 -41.97(8) . . . . ?
Ni1 N1 C1 C3 74.06(8) . . . . ?
Ni1 N1 C1 C4 -162.82(7) . . . . ?
N1 Ni1 O1 C2 4.00(7) . . . . ?
N1 Ni1 O1 C2 -176.00(7) 5_666 . . . ?
N1 C1 C2 O1 48.35(10) . . . . ?
C3 C1 C2 O1 -67.77(10) . . . . ?
C4 C1 C2 O1 170.43(9) . . . . ?
C5 N1 C1 C2 -166.20(8) . . . . ?
C5 N1 C1 C3 -50.18(11) . . . . ?
C5 N1 C1 C4 72.95(11) . . . . ?
C6 N1 C1 C2 72.54(10) . . . . ?
C6 N1 C1 C3 -171.43(8) . . . . ?
C6 N1 C1 C4 -48.31(11) . . . . ?

loop_
_exptl_oxdiff_crystal_face_indexfrac_h
_exptl_oxdiff_crystal_face_indexfrac_k
_exptl_oxdiff_crystal_face_indexfrac_l
_exptl_oxdiff_crystal_face_x
_exptl_oxdiff_crystal_face_y
_exptl_oxdiff_crystal_face_z
2.2434 5.6292 3.9333 -0.2918 -0.6168 0.7310
-3.2958 4.6944 -2.7696 -0.3526 -0.7381 -0.5752
3.8056 -3.4992 3.6438 0.2913 0.6086 0.7380
1.0456 -6.7610 -0.3449 0.4296 0.9028 -0.0203
-2.0832 -5.7957 -3.7844 0.3053 0.6449 -0.7007
-0.5155 0.5863 11.4389 0.7779 -0.5130 0.3628
0.0064 -0.7223 -11.4862 -0.7403 0.4879 -0.4624
1.4934 -0.2999 -10.9483 -0.8244 0.5442 -0.1553
1.4648 1.0659 10.8372 0.5810 -0.3821 0.7186
4.5454 1.3348 2.3328 -0.2127 0.1429 0.9666
-3.6706 -0.5024 7.2454 0.7598 -0.5029 -0.4120
-2.0658 -1.1829 -10.2019 -0.4921 0.3231 -0.8083
-4.5520 -1.3319 -2.2591 0.2180 -0.1464 -0.9649
2.7761 4.4883 -5.6242 -0.8982 -0.1023 0.4274
-1.7280 2.4601 -9.9433 -0.7725 -0.0900 -0.6286
-2.5892 3.4508 7.7756 0.4299 -0.8997 -0.0757
0.5377 3.7198 9.6560 0.3522 -0.7339 0.5807
1.4709 -3.7671 -9.0073 -0.4241 0.8861 -0.1871
